data_1554430
loop_
_publ_author_name
'Yi, Xiao'
'Tang, Hongxia'
'Chen, Jing'
'Xu, Xiuling'
'Ma, Yongmin'

_publ_section_title
;
 Facile one-pot synthesis of a 3-azabicyclo[3.3.1]nonane scaffold by a
 tandem Mannich reaction
;
_journal_issue 20
_journal_name_full 'Organic Chemistry Frontiers'
_journal_page_first 3003
_journal_paper_doi 10.1039/C8QO00870A
_journal_volume 5
_journal_year 2018
_chemical_formula_moiety 'C30 H26 Cl3 N O3'
_chemical_formula_sum 'C30 H26 Cl3 N O3'
_chemical_formula_weight 554.87
_space_group_crystal_system monoclinic
_space_group_IT_number 14
_space_group_name_Hall '-P 2ybc'
_space_group_name_H-M_alt 'P 1 21/c 1'
_atom_sites_solution_hydrogens geom
_audit_creation_date 2018-06-19
_audit_creation_method
;
Olex2 1.2
(compiled 2018.05.29 svn.r3508 for OlexSys, GUI svn.r5506)
;
_audit_update_record
;
2018-08-07 deposited with the CCDC.
2018-09-17 downloaded from the CCDC.
;
_cell_angle_alpha 90
_cell_angle_beta 116.92
_cell_angle_gamma 90
_cell_formula_units_Z 4
_cell_length_a 11.083(7)
_cell_length_b 21.629(13)
_cell_length_c 12.241(7)
_cell_measurement_reflns_used 3015
_cell_measurement_temperature 293(2)
_cell_measurement_theta_max 25.23
_cell_measurement_theta_min 2.27
_cell_volume 2616(3)
_computing_cell_refinement 'Bruker SAINT'
_computing_data_collection 'Bruker APEX2'
_computing_data_reduction 'Bruker SAINT'
_computing_molecular_graphics 'Olex2 (Dolomanov et al., 2009)'
_computing_publication_material 'Olex2 (Dolomanov et al., 2009)'
_computing_structure_refinement 'SHELXL-2014/7 (Sheldrick, 2014)'
_computing_structure_solution 'SHELXS-97 (Sheldrick 2008)'
_diffrn_ambient_temperature 293(2)
_diffrn_measured_fraction_theta_full 0.980
_diffrn_measured_fraction_theta_max 0.970
_diffrn_measurement_device_type 'Bruker APEX-II CCD'
_diffrn_measurement_method '\f and \w scans'
_diffrn_radiation_type MoK\a
_diffrn_radiation_wavelength 0.71073
_diffrn_reflns_av_R_equivalents 0.1526
_diffrn_reflns_av_unetI/netI 0.1431
_diffrn_reflns_Laue_measured_fraction_full 0.980
_diffrn_reflns_Laue_measured_fraction_max 0.980
_diffrn_reflns_limit_h_max 13
_diffrn_reflns_limit_h_min -12
_diffrn_reflns_limit_k_max 25
_diffrn_reflns_limit_k_min -25
_diffrn_reflns_limit_l_max 14
_diffrn_reflns_limit_l_min -14
_diffrn_reflns_number 12653
_diffrn_reflns_point_group_measured_fraction_full 0.980
_diffrn_reflns_point_group_measured_fraction_max 0.980
_diffrn_reflns_theta_full 24.997
_diffrn_reflns_theta_max 24.997
_diffrn_reflns_theta_min 1.883
_exptl_absorpt_coefficient_mu 0.384
_exptl_absorpt_correction_T_max 1.0000
_exptl_absorpt_correction_T_min 0.4209
_exptl_absorpt_correction_type multi-scan
_exptl_absorpt_process_details sadabs
_exptl_crystal_colour colorless
_exptl_crystal_density_diffrn 1.409
_exptl_crystal_description needle
_exptl_crystal_F_000 1152
_exptl_crystal_size_max 0.3
_exptl_crystal_size_mid 0.1
_exptl_crystal_size_min 0.1
_refine_diff_density_max 0.867
_refine_diff_density_min -0.588
_refine_diff_density_rms 0.164
_refine_ls_extinction_method none
_refine_ls_goodness_of_fit_ref 0.952
_refine_ls_hydrogen_treatment constr
_refine_ls_matrix_type full
_refine_ls_number_parameters 335
_refine_ls_number_reflns 4056
_refine_ls_number_restraints 1
_refine_ls_restrained_S_all 0.958
_refine_ls_R_factor_all 0.1545
_refine_ls_R_factor_gt 0.0998
_refine_ls_shift/su_max 0.001
_refine_ls_shift/su_mean 0.000
_refine_ls_structure_factor_coef Fsqd
_refine_ls_weighting_details 'w=1/[\s^2^(Fo^2^)+(0.1510P)^2^+0.0001P] where P=(Fo^2^+2Fc^2^)/3'
_refine_ls_weighting_scheme calc
_refine_ls_wR_factor_gt 0.2507
_refine_ls_wR_factor_ref 0.2824
_reflns_Friedel_coverage 0.000
_reflns_number_gt 1977
_reflns_number_total 4056
_reflns_threshold_expression 'I > 2\s(I)'
_cod_data_source_file c8qo00870a2.cif
_cod_data_source_block mo80613a
_cod_database_code 1554430
_shelx_shelxl_version_number 2014/7
_shelx_space_group_comment
;
The symmetry employed for this shelxl refinement is uniquely defined 
by the following loop, which should always be used as a source of 
symmetry information in preference to the above space-group names. 
They are only intended as comments. 
;
_olex2_refinement_description
;
1. Others
 Fixed Uiso: H1A(0.059) H1B(0.059) H3A(0.049) H3B(0.049) H5A(0.063) H5B(0.063)
 H6A(0.053) H6B(0.053) H7(0.047) H8A(0.052) H8B(0.052) H9A(0.107) H9B(0.107)
 H9C(0.107) H12(0.061) H13(0.07) H15(0.065) H16(0.056) H19(0.057) H20(0.064)
 H22(0.061) H23(0.056) H26(0.056) H27(0.061) H29(0.067) H30(0.06)
 Fixed X: H1A(0.4385) H1B(0.5538) H3A(0.386) H3B(0.3405) H5A(0.6454)
 H5B(0.497) H6A(0.6215) H6B(0.5488) H7(0.7503) H8A(0.6157) H8B(0.7212)
 H9A(0.7275) H9B(0.6853) H9C(0.5787) H12(0.1343) H13(-0.0264) H15(0.1951)
 H16(0.3536) H19(0.8441) H20(0.9833) H22(1.0969) H23(0.957) H26(0.7241)
 H27(0.8371) H29(0.5365) H30(0.4169)
 Fixed Y: H1A(0.3554) H1B(0.3101) H3A(0.2947) H3B(0.3484) H5A(0.4346)
 H5B(0.4347) H6A(0.2221) H6B(0.2119) H7(0.3011) H8A(0.2972) H8B(0.347)
 H9A(0.4451) H9B(0.3959) H9C(0.4436) H12(0.1998) H13(0.139) H15(0.1397)
 H16(0.2008) H19(0.2334) H20(0.1729) H22(0.078) H23(0.139) H26(0.4512)
 H27(0.4892) H29(0.4285) H30(0.3985)
 Fixed Z: H1A(0.6557) H1B(0.739) H3A(0.3686) H3B(0.4284) H5A(0.5509)
 H5B(0.5356) H6A(0.6476) H6B(0.5056) H7(0.6329) H8A(0.3748) H8B(0.455)
 H9A(0.7693) H9B(0.8396) H9C(0.7525) H12(0.5342) H13(0.3811) H15(0.2025)
 H16(0.3508) H19(0.7867) H20(0.9515) H22(0.7331) H23(0.5701) H26(0.4096)
 H27(0.3062) H29(-0.0091) H30(0.0918)
;
_olex2_submission_special_instructions 'No special instructions were received'

loop_
_space_group_symop_operation_xyz
'x, y, z'
'-x, y+1/2, -z+1/2'
'-x, -y, -z'
'x, -y-1/2, z-1/2'

loop_
_atom_site_label
_atom_site_type_symbol
_atom_site_fract_x
_atom_site_fract_y
_atom_site_fract_z
_atom_site_U_iso_or_equiv
_atom_site_adp_type
_atom_site_occupancy
_atom_site_site_symmetry_order
_atom_site_calc_flag
_atom_site_refinement_flags_posn
_atom_site_refinement_flags_adp
C1 C 0.5166(7) 0.3324(3) 0.6619(6) 0.0489(16) Uani 1 1 d . .
H1A H 0.4385 0.3554 0.6557 0.059 Uiso 1 1 calc R U
H1B H 0.5538 0.3101 0.7390 0.059 Uiso 1 1 calc R U
C2 C 0.4705(6) 0.2864(3) 0.5582(5) 0.0399(14) Uani 1 1 d . .
C3 C 0.4165(6) 0.3229(3) 0.4375(5) 0.0407(14) Uani 1 1 d . .
H3A H 0.3860 0.2947 0.3686 0.049 Uiso 1 1 calc R U
H3B H 0.3405 0.3484 0.4284 0.049 Uiso 1 1 calc R U
C4 C 0.5306(6) 0.3636(3) 0.4405(6) 0.0420(14) Uani 1 1 d . .
C5 C 0.5731(7) 0.4084(3) 0.5482(6) 0.0521(17) Uani 1 1 d . .
H5A H 0.6454 0.4346 0.5509 0.063 Uiso 1 1 calc R U
H5B H 0.4970 0.4347 0.5356 0.063 Uiso 1 1 calc R U
C6 C 0.5856(6) 0.2431(3) 0.5692(6) 0.0443(15) Uani 1 1 d . .
H6A H 0.6215 0.2221 0.6476 0.053 Uiso 1 1 calc R U
H6B H 0.5488 0.2119 0.5056 0.053 Uiso 1 1 calc R U
C7 C 0.7014(6) 0.2766(3) 0.5582(5) 0.0389(13) Uani 1 1 d . .
H7 H 0.7503 0.3011 0.6329 0.047 Uiso 1 1 calc R U
C8 C 0.6471(6) 0.3211(3) 0.4497(6) 0.0432(15) Uani 1 1 d . .
H8A H 0.6157 0.2972 0.3748 0.052 Uiso 1 1 calc R U
H8B H 0.7212 0.3470 0.4550 0.052 Uiso 1 1 calc R U
C9 C 0.6556(9) 0.4188(4) 0.7647(7) 0.072(2) Uani 1 1 d . .
H9A H 0.7275 0.4451 0.7693 0.107 Uiso 1 1 calc R U
H9B H 0.6853 0.3959 0.8396 0.107 Uiso 1 1 calc R U
H9C H 0.5787 0.4436 0.7525 0.107 Uiso 1 1 calc R U
C10 C 0.3598(7) 0.2461(3) 0.5637(6) 0.0466(15) Uani 1 1 d . .
C11 C 0.2598(6) 0.2083(3) 0.4589(6) 0.0410(14) Uani 1 1 d D .
C12 C 0.1472(7) 0.1884(3) 0.4670(6) 0.0510(16) Uani 1 1 d . .
H12 H 0.1343 0.1998 0.5342 0.061 Uiso 1 1 calc R U
C13 C 0.0510(7) 0.1512(3) 0.3755(7) 0.0586(18) Uani 1 1 d . .
H13 H -0.0264 0.1390 0.3811 0.070 Uiso 1 1 calc R U
C14 C 0.0703(6) 0.1328(3) 0.2794(6) 0.0461(15) Uani 1 1 d . .
C15 C 0.1827(7) 0.1518(3) 0.2696(6) 0.0539(17) Uani 1 1 d . .
H15 H 0.1951 0.1397 0.2025 0.065 Uiso 1 1 calc R U
C16 C 0.2770(7) 0.1886(3) 0.3580(5) 0.0463(15) Uani 1 1 d D .
H16 H 0.3536 0.2008 0.3508 0.056 Uiso 1 1 calc R U
C17 C 0.7984(6) 0.2307(3) 0.5509(6) 0.0431(15) Uani 1 1 d . .
C18 C 0.8867(6) 0.1929(3) 0.6601(6) 0.0396(14) Uani 1 1 d . .
C19 C 0.8951(7) 0.2021(3) 0.7755(6) 0.0472(16) Uani 1 1 d . .
H19 H 0.8441 0.2334 0.7867 0.057 Uiso 1 1 calc R U
C20 C 0.9778(7) 0.1660(3) 0.8744(6) 0.0535(17) Uani 1 1 d . .
H20 H 0.9833 0.1729 0.9515 0.064 Uiso 1 1 calc R U
C21 C 1.0516(6) 0.1195(3) 0.8561(6) 0.0455(15) Uani 1 1 d . .
C22 C 1.0458(7) 0.1092(3) 0.7441(6) 0.0512(17) Uani 1 1 d . .
H22 H 1.0969 0.0780 0.7331 0.061 Uiso 1 1 calc R U
C23 C 0.9621(6) 0.1462(3) 0.6470(6) 0.0463(15) Uani 1 1 d . .
H23 H 0.9570 0.1390 0.5701 0.056 Uiso 1 1 calc R U
C24 C 0.4732(6) 0.4012(3) 0.3221(6) 0.0482(16) Uani 1 1 d . .
C25 C 0.5587(6) 0.4209(3) 0.2629(6) 0.0430(15) Uani 1 1 d . .
C26 C 0.6849(7) 0.4480(3) 0.3247(6) 0.0468(15) Uani 1 1 d . .
H26 H 0.7241 0.4512 0.4096 0.056 Uiso 1 1 calc R U
C27 C 0.7532(7) 0.4702(3) 0.2636(6) 0.0510(17) Uani 1 1 d . .
H27 H 0.8371 0.4892 0.3062 0.061 Uiso 1 1 calc R U
C28 C 0.6953(7) 0.4641(3) 0.1368(6) 0.0499(16) Uani 1 1 d . .
C29 C 0.5722(8) 0.4349(3) 0.0749(6) 0.0557(18) Uani 1 1 d . .
H29 H 0.5365 0.4285 -0.0091 0.067 Uiso 1 1 calc R U
C30 C 0.5027(7) 0.4156(3) 0.1354(6) 0.0500(17) Uani 1 1 d . .
H30 H 0.4169 0.3985 0.0918 0.060 Uiso 1 1 calc R U
Cl1 Cl -0.04666(18) 0.08537(10) 0.16807(19) 0.0710(6) Uani 1 1 d . .
Cl2 Cl 1.15155(19) 0.07172(8) 0.97707(16) 0.0634(6) Uani 1 1 d . .
Cl3 Cl 0.7782(2) 0.49289(9) 0.05950(19) 0.0682(6) Uani 1 1 d . .
N1 N 0.6186(6) 0.3765(2) 0.6639(5) 0.0482(13) Uani 1 1 d . .
O1 O 0.3511(6) 0.2443(3) 0.6588(5) 0.0784(17) Uani 1 1 d . .
O2 O 0.8049(6) 0.2225(2) 0.4559(5) 0.0704(16) Uani 1 1 d . .
O3 O 0.3551(5) 0.4154(3) 0.2708(6) 0.0847(19) Uani 1 1 d . .

loop_
_atom_site_aniso_label
_atom_site_aniso_U_11
_atom_site_aniso_U_22
_atom_site_aniso_U_33
_atom_site_aniso_U_23
_atom_site_aniso_U_13
_atom_site_aniso_U_12
C1 0.059(4) 0.043(3) 0.042(4) -0.004(3) 0.020(3) 0.003(3)
C2 0.044(3) 0.039(3) 0.033(3) 0.001(2) 0.014(3) -0.001(3)
C3 0.047(4) 0.033(3) 0.041(4) 0.003(3) 0.019(3) 0.000(2)
C4 0.043(3) 0.036(3) 0.042(4) 0.008(3) 0.015(3) 0.001(3)
C5 0.051(4) 0.038(3) 0.064(5) -0.009(3) 0.024(4) -0.008(3)
C6 0.051(4) 0.034(3) 0.044(4) -0.002(3) 0.019(3) 0.000(3)
C7 0.045(3) 0.034(3) 0.035(3) 0.001(2) 0.016(3) 0.003(2)
C8 0.043(3) 0.043(3) 0.040(4) 0.007(3) 0.015(3) 0.000(3)
C9 0.075(5) 0.064(4) 0.061(5) -0.025(4) 0.018(4) -0.010(4)
C10 0.060(4) 0.043(3) 0.040(4) -0.002(3) 0.025(3) -0.001(3)
C11 0.045(4) 0.037(3) 0.042(4) 0.006(3) 0.019(3) 0.005(3)
C12 0.049(4) 0.056(4) 0.049(4) -0.007(3) 0.022(3) -0.003(3)
C13 0.050(4) 0.067(5) 0.064(5) -0.008(4) 0.031(4) -0.011(3)
C14 0.038(3) 0.045(3) 0.048(4) 0.007(3) 0.013(3) 0.007(3)
C15 0.055(4) 0.058(4) 0.043(4) -0.006(3) 0.017(3) -0.004(3)
C16 0.052(4) 0.048(3) 0.039(4) -0.003(3) 0.020(3) -0.011(3)
C17 0.052(4) 0.038(3) 0.041(4) 0.005(3) 0.023(3) 0.003(3)
C18 0.041(3) 0.039(3) 0.041(3) 0.004(3) 0.021(3) 0.000(3)
C19 0.057(4) 0.041(3) 0.039(4) 0.002(3) 0.018(3) 0.011(3)
C20 0.068(5) 0.040(3) 0.043(4) 0.002(3) 0.016(4) 0.006(3)
C21 0.041(3) 0.043(3) 0.039(4) 0.004(3) 0.006(3) -0.006(3)
C22 0.048(4) 0.045(4) 0.057(4) 0.009(3) 0.021(4) 0.014(3)
C23 0.051(4) 0.045(3) 0.048(4) 0.003(3) 0.025(3) 0.005(3)
C24 0.040(4) 0.036(3) 0.057(4) 0.011(3) 0.013(3) 0.006(3)
C25 0.041(3) 0.027(3) 0.048(4) 0.007(3) 0.008(3) 0.002(2)
C26 0.052(4) 0.043(3) 0.035(3) 0.001(3) 0.011(3) -0.005(3)
C27 0.048(4) 0.044(4) 0.044(4) -0.006(3) 0.006(3) -0.009(3)
C28 0.056(4) 0.035(3) 0.051(4) 0.006(3) 0.018(4) 0.008(3)
C29 0.069(5) 0.041(4) 0.039(4) 0.005(3) 0.009(4) 0.000(3)
C30 0.047(4) 0.036(3) 0.042(4) 0.003(3) -0.002(3) -0.004(3)
Cl1 0.0489(10) 0.0796(13) 0.0672(13) -0.0226(10) 0.0110(10) -0.0136(9)
Cl2 0.0641(12) 0.0582(10) 0.0506(11) 0.0158(8) 0.0107(9) 0.0118(8)
Cl3 0.0780(14) 0.0674(12) 0.0633(12) 0.0080(9) 0.0357(11) 0.0012(9)
N1 0.051(3) 0.034(3) 0.044(3) -0.009(2) 0.009(3) -0.003(2)
O1 0.090(4) 0.103(4) 0.056(3) -0.031(3) 0.044(3) -0.046(3)
O2 0.094(4) 0.072(3) 0.055(3) 0.029(3) 0.042(3) 0.043(3)
O3 0.046(3) 0.102(4) 0.101(5) 0.058(4) 0.030(3) 0.022(3)

loop_
_atom_type_symbol
_atom_type_description
_atom_type_scat_dispersion_real
_atom_type_scat_dispersion_imag
_atom_type_scat_source
C C 0.0033 0.0016 'International Tables Vol C Tables 4.2.6.8 and 6.1.1.4'
Cl Cl 0.1484 0.1585 'International Tables Vol C Tables 4.2.6.8 and 6.1.1.4'
N N 0.0061 0.0033 'International Tables Vol C Tables 4.2.6.8 and 6.1.1.4'
O O 0.0106 0.0060 'International Tables Vol C Tables 4.2.6.8 and 6.1.1.4'
H H 0.0000 0.0000 'International Tables Vol C Tables 4.2.6.8 and 6.1.1.4'

loop_
_geom_angle_atom_site_label_1
_geom_angle_atom_site_label_2
_geom_angle_atom_site_label_3
_geom_angle
H1A C1 H1B 107.6
C2 C1 H1A 108.8
C2 C1 H1B 108.8
N1 C1 H1A 108.8
N1 C1 H1B 108.8
N1 C1 C2 114.0(5)
C1 C2 C3 107.7(5)
C1 C2 C6 112.1(5)
C1 C2 C10 108.1(5)
C6 C2 C3 110.0(5)
C10 C2 C3 111.3(5)
C10 C2 C6 107.5(5)
C2 C3 H3A 110.0
C2 C3 H3B 110.0
H3A C3 H3B 108.4
C4 C3 C2 108.4(5)
C4 C3 H3A 110.0
C4 C3 H3B 110.0
C3 C4 C5 108.3(5)
C3 C4 C8 108.4(5)
C3 C4 C24 107.4(5)
C5 C4 C8 113.1(5)
C5 C4 C24 108.3(5)
C24 C4 C8 111.2(5)
C4 C5 H5A 109.2
C4 C5 H5B 109.2
H5A C5 H5B 107.9
N1 C5 C4 112.2(5)
N1 C5 H5A 109.2
N1 C5 H5B 109.2
C2 C6 H6A 108.9
C2 C6 H6B 108.9
H6A C6 H6B 107.7
C7 C6 C2 113.5(5)
C7 C6 H6A 108.9
C7 C6 H6B 108.9
C6 C7 H7 107.8
C8 C7 C6 111.0(5)
C8 C7 H7 107.8
C17 C7 C6 110.2(5)
C17 C7 H7 107.8
C17 C7 C8 112.2(5)
C4 C8 H8A 108.5
C4 C8 H8B 108.5
C7 C8 C4 115.1(5)
C7 C8 H8A 108.5
C7 C8 H8B 108.5
H8A C8 H8B 107.5
H9A C9 H9B 109.5
H9A C9 H9C 109.5
H9B C9 H9C 109.5
N1 C9 H9A 109.5
N1 C9 H9B 109.5
N1 C9 H9C 109.5
C11 C10 C2 124.7(5)
O1 C10 C2 118.4(6)
O1 C10 C11 117.0(6)
C12 C11 C10 117.1(6)
C12 C11 C16 117.6(6)
C16 C11 C10 125.2(6)
C11 C12 H12 119.6
C11 C12 C13 120.9(6)
C13 C12 H12 119.6
C12 C13 H13 119.9
C14 C13 C12 120.3(7)
C14 C13 H13 119.9
C13 C14 C15 119.9(7)
C13 C14 Cl1 120.3(5)
C15 C14 Cl1 119.7(5)
C14 C15 H15 119.8
C14 C15 C16 120.4(7)
C16 C15 H15 119.8
C11 C16 H16 119.5
C15 C16 C11 120.9(6)
C15 C16 H16 119.5
C18 C17 C7 120.5(5)
O2 C17 C7 120.8(6)
O2 C17 C18 118.7(6)
C19 C18 C17 123.2(5)
C23 C18 C17 119.1(5)
C23 C18 C19 117.6(6)
C18 C19 H19 119.2
C20 C19 C18 121.5(6)
C20 C19 H19 119.2
C19 C20 H20 120.7
C21 C20 C19 118.5(6)
C21 C20 H20 120.7
C20 C21 Cl2 119.6(5)
C22 C21 C20 121.5(6)
C22 C21 Cl2 118.9(5)
C21 C22 H22 120.7
C21 C22 C23 118.5(6)
C23 C22 H22 120.7
C18 C23 C22 122.3(6)
C18 C23 H23 118.9
C22 C23 H23 118.9
C25 C24 C4 122.0(5)
O3 C24 C4 121.1(6)
O3 C24 C25 116.9(6)
C26 C25 C24 124.2(6)
C26 C25 C30 118.3(6)
C30 C25 C24 117.3(6)
C25 C26 H26 119.3
C27 C26 C25 121.5(6)
C27 C26 H26 119.3
C26 C27 H27 120.5
C26 C27 C28 119.0(6)
C28 C27 H27 120.5
C27 C28 Cl3 119.4(5)
C29 C28 C27 119.9(7)
C29 C28 Cl3 120.7(5)
C28 C29 H29 119.7
C30 C29 C28 120.5(6)
C30 C29 H29 119.7
C25 C30 H30 119.7
C29 C30 C25 120.6(6)
C29 C30 H30 119.7
C5 N1 C1 111.6(5)
C9 N1 C1 110.1(6)
C9 N1 C5 112.1(5)

loop_
_geom_bond_atom_site_label_1
_geom_bond_atom_site_label_2
_geom_bond_distance
C1 H1A 0.9700
C1 H1B 0.9700
C1 C2 1.509(8)
C1 N1 1.471(8)
C2 C3 1.538(8)
C2 C6 1.538(8)
C2 C10 1.530(9)
C3 H3A 0.9700
C3 H3B 0.9700
C3 C4 1.526(8)
C4 C5 1.528(9)
C4 C8 1.546(8)
C4 C24 1.528(8)
C5 H5A 0.9700
C5 H5B 0.9700
C5 N1 1.445(8)
C6 H6A 0.9700
C6 H6B 0.9700
C6 C7 1.533(8)
C7 H7 0.9800
C7 C8 1.526(8)
C7 C17 1.496(8)
C8 H8A 0.9700
C8 H8B 0.9700
C9 H9A 0.9600
C9 H9B 0.9600
C9 H9C 0.9600
C9 N1 1.438(8)
C10 C11 1.503(9)
C10 O1 1.210(8)
C11 C12 1.364(9)
C11 C16 1.400(8)
C12 H12 0.9300
C12 C13 1.400(10)
C13 H13 0.9300
C13 C14 1.346(9)
C14 C15 1.368(9)
C14 Cl1 1.730(7)
C15 H15 0.9300
C15 C16 1.368(9)
C16 H16 0.9300
C17 C18 1.494(8)
C17 O2 1.211(7)
C18 C19 1.387(9)
C18 C23 1.366(8)
C19 H19 0.9300
C19 C20 1.383(9)
C20 H20 0.9300
C20 C21 1.376(9)
C21 C22 1.362(9)
C21 Cl2 1.733(6)
C22 H22 0.9300
C22 C23 1.384(9)
C23 H23 0.9300
C24 C25 1.493(9)
C24 O3 1.207(8)
C25 C26 1.383(9)
C25 C30 1.399(9)
C26 H26 0.9300
C26 C27 1.370(10)
C27 H27 0.9300
C27 C28 1.392(9)
C28 C29 1.377(10)
C28 Cl3 1.708(7)
C29 H29 0.9300
C29 C30 1.354(10)
C30 H30 0.9300

loop_
_geom_torsion_atom_site_label_1
_geom_torsion_atom_site_label_2
_geom_torsion_atom_site_label_3
_geom_torsion_atom_site_label_4
_geom_torsion
C1 C2 C3 C4 59.6(6)
C1 C2 C6 C7 -64.4(7)
C1 C2 C10 C11 160.9(6)
C1 C2 C10 O1 -19.1(8)
C2 C1 N1 C5 54.4(7)
C2 C1 N1 C9 179.5(6)
C2 C3 C4 C5 -61.1(6)
C2 C3 C4 C8 62.0(6)
C2 C3 C4 C24 -177.8(5)
C2 C6 C7 C8 -46.7(7)
C2 C6 C7 C17 -171.5(5)
C2 C10 C11 C12 -163.1(6)
C2 C10 C11 C16 21.1(9)
C3 C2 C6 C7 55.6(7)
C3 C2 C10 C11 42.8(8)
C3 C2 C10 O1 -137.3(7)
C3 C4 C5 N1 59.1(7)
C3 C4 C8 C7 -56.0(7)
C3 C4 C24 C25 -149.2(6)
C3 C4 C24 O3 29.4(9)
C4 C5 N1 C1 -54.6(7)
C4 C5 N1 C9 -178.6(6)
C4 C24 C25 C26 -47.4(9)
C4 C24 C25 C30 137.4(6)
C5 C4 C8 C7 64.1(7)
C5 C4 C24 C25 94.0(7)
C5 C4 C24 O3 -87.5(8)
C6 C2 C3 C4 -63.0(6)
C6 C2 C10 C11 -77.8(7)
C6 C2 C10 O1 102.2(7)
C6 C7 C8 C4 47.5(7)
C6 C7 C17 C18 -70.0(7)
C6 C7 C17 O2 108.4(7)
C7 C17 C18 C19 -7.0(9)
C7 C17 C18 C23 172.1(6)
C8 C4 C5 N1 -61.1(7)
C8 C4 C24 C25 -30.8(8)
C8 C4 C24 O3 147.8(7)
C8 C7 C17 C18 165.8(5)
C8 C7 C17 O2 -15.8(9)
C10 C2 C3 C4 178.0(5)
C10 C2 C6 C7 176.9(5)
C10 C11 C12 C13 -177.8(6)
C10 C11 C16 C15 177.0(6)
C11 C12 C13 C14 1.9(11)
C12 C11 C16 C15 1.2(9)
C12 C13 C14 C15 -1.5(11)
C12 C13 C14 Cl1 178.5(5)
C13 C14 C15 C16 1.0(10)
C14 C15 C16 C11 -0.9(10)
C16 C11 C12 C13 -1.7(10)
C17 C7 C8 C4 171.2(5)
C17 C18 C19 C20 179.8(6)
C17 C18 C23 C22 -179.8(6)
C18 C19 C20 C21 -0.7(10)
C19 C18 C23 C22 -0.7(10)
C19 C20 C21 C22 0.7(10)
C19 C20 C21 Cl2 -177.8(5)
C20 C21 C22 C23 -0.7(10)
C21 C22 C23 C18 0.7(10)
C23 C18 C19 C20 0.7(10)
C24 C4 C5 N1 175.3(5)
C24 C4 C8 C7 -173.9(5)
C24 C25 C26 C27 -174.0(6)
C24 C25 C30 C29 177.2(6)
C25 C26 C27 C28 -1.5(10)
C26 C25 C30 C29 1.7(9)
C26 C27 C28 C29 -1.2(10)
C26 C27 C28 Cl3 178.8(5)
C27 C28 C29 C30 4.1(10)
C28 C29 C30 C25 -4.4(10)
C30 C25 C26 C27 1.2(9)
Cl1 C14 C15 C16 -179.0(5)
Cl2 C21 C22 C23 177.8(5)
Cl3 C28 C29 C30 -175.9(5)
N1 C1 C2 C3 -56.6(7)
N1 C1 C2 C6 64.7(7)
N1 C1 C2 C10 -177.0(5)
O1 C10 C11 C12 17.0(9)
O1 C10 C11 C16 -158.9(7)
O2 C17 C18 C19 174.6(7)
O2 C17 C18 C23 -6.3(9)
O3 C24 C25 C26 134.0(7)
O3 C24 C25 C30 -41.2(9)
